data_4026408
loop_
_publ_author_name
'Hanit Marom'
'Svetlana Antonov'
'Yanay Popowski'
'Michael Gozin'

_publ_section_title
;
 Selective Sulfoxidation of Thioethers and Thioaryl Boranes with Nitrate,
 Promoted by a Molybdenum-Copper Catalytic System
;
_journal_name_full 'Journal of Organic Chemistry'
_journal_page_first 5240
_journal_page_last 5246
_journal_paper_doi 10.1021/jo2001808
_journal_volume 76
_journal_year 2011
_chemical_formula_moiety 'C36 H30 Cl2 Mo O4 P2'
_chemical_formula_sum 'C36 H30 Cl2 Mo O4 P2'
_chemical_formula_weight 755.38
_chemical_name_systematic
; 
 ? 
;
_space_group_IT_number 14
_symmetry_cell_setting monoclinic
_symmetry_space_group_name_Hall '-P 2ybc'
_symmetry_space_group_name_H-M 'P 1 21/c 1'
_atom_sites_solution_hydrogens geom
_atom_sites_solution_primary direct
_atom_sites_solution_secondary difmap
_audit_creation_method SHELXL-97
_cell_angle_alpha 90.00
_cell_angle_beta 111.7960(10)
_cell_angle_gamma 90.00
_cell_formula_units_Z 4
_cell_length_a 18.7066(13)
_cell_length_b 9.9463(7)
_cell_length_c 19.1165(13)
_cell_measurement_reflns_used 7661
_cell_measurement_temperature 173(1)
_cell_measurement_theta_max 27.98
_cell_measurement_theta_min 2.30
_cell_volume 3302.6(4)
_computing_cell_refinement 'Bruker SMART'
_computing_data_collection 'Bruker SMART'
_computing_data_reduction 'Bruker SAINT'
_computing_molecular_graphics 'Bruker SHELXTL'
_computing_publication_material 'Bruker SHELXTL'
_computing_structure_refinement 'SHELXL-97 (Sheldrick, 1997)'
_computing_structure_solution 'SHELXS-97 (Sheldrick, 1990)'
_diffrn_ambient_temperature 173(1)
_diffrn_measured_fraction_theta_full 0.986
_diffrn_measured_fraction_theta_max 0.986
_diffrn_measurement_device_type 'CCD area detector'
_diffrn_measurement_method 'phi and omega scans'
_diffrn_radiation_monochromator graphite
_diffrn_radiation_source 'fine-focus sealed tube'
_diffrn_radiation_type MoK\a
_diffrn_radiation_wavelength 0.71073
_diffrn_reflns_av_R_equivalents 0.0202
_diffrn_reflns_av_sigmaI/netI 0.0163
_diffrn_reflns_limit_h_max 24
_diffrn_reflns_limit_h_min -24
_diffrn_reflns_limit_k_max 13
_diffrn_reflns_limit_k_min -13
_diffrn_reflns_limit_l_max 25
_diffrn_reflns_limit_l_min -25
_diffrn_reflns_number 36940
_diffrn_reflns_theta_full 28.02
_diffrn_reflns_theta_max 28.02
_diffrn_reflns_theta_min 2.15
_exptl_absorpt_coefficient_mu 0.695
_exptl_absorpt_correction_type none
_exptl_crystal_colour yellow
_exptl_crystal_density_diffrn 1.519
_exptl_crystal_description shapeless
_exptl_crystal_F_000 1536
_exptl_crystal_size_max 0.50
_exptl_crystal_size_mid 0.38
_exptl_crystal_size_min 0.36
_refine_diff_density_max 0.508
_refine_diff_density_min -0.476
_refine_diff_density_rms 0.116
_refine_ls_extinction_method none
_refine_ls_goodness_of_fit_ref 1.098
_refine_ls_hydrogen_treatment constr
_refine_ls_matrix_type full
_refine_ls_number_parameters 406
_refine_ls_number_reflns 7878
_refine_ls_number_restraints 0
_refine_ls_restrained_S_all 1.098
_refine_ls_R_factor_all 0.0334
_refine_ls_R_factor_gt 0.0316
_refine_ls_shift/su_max 0.003
_refine_ls_shift/su_mean 0.000
_refine_ls_structure_factor_coef Fsqd
_refine_ls_weighting_details 'calc w=1/[\s^2^(Fo^2^)+(0.0426P)^2^+2.0108P] where P=(Fo^2^+2Fc^2^)/3'
_refine_ls_weighting_scheme calc
_refine_ls_wR_factor_gt 0.0826
_refine_ls_wR_factor_ref 0.0837
_reflns_number_gt 7488
_reflns_number_total 7878
_reflns_threshold_expression >2sigma(I)
_cod_data_source_file jo2001808_si_001.cif
_cod_data_source_block gozin11m
_cod_database_code 4026408

loop_
_symmetry_equiv_pos_as_xyz
'x, y, z'
'-x, y+1/2, -z+1/2'
'-x, -y, -z'
'x, -y-1/2, z-1/2'

loop_
_atom_site_label
_atom_site_type_symbol
_atom_site_fract_x
_atom_site_fract_y
_atom_site_fract_z
_atom_site_U_iso_or_equiv
_atom_site_adp_type
_atom_site_occupancy
_atom_site_symmetry_multiplicity
_atom_site_calc_flag
_atom_site_refinement_flags
C1 C 0.67373(10) -0.00340(18) 0.71737(9) 0.0248(3) Uani 1 1 d .
C2 C 0.66406(11) -0.1360(2) 0.69396(11) 0.0331(4) Uani 1 1 d .
H2 H 0.6806 -0.2064 0.7300 0.040 Uiso 1 1 calc R
C3 C 0.63015(12) -0.1663(2) 0.61761(12) 0.0386(5) Uani 1 1 d .
H3 H 0.6234 -0.2575 0.6017 0.046 Uiso 1 1 calc R
C4 C 0.60633(11) -0.0649(2) 0.56497(11) 0.0341(4) Uani 1 1 d .
H4 H 0.5842 -0.0862 0.5129 0.041 Uiso 1 1 calc R
C5 C 0.61458(15) 0.0673(2) 0.58790(11) 0.0427(5) Uani 1 1 d .
H5 H 0.5974 0.1373 0.5516 0.051 Uiso 1 1 calc R
C6 C 0.64807(14) 0.0985(2) 0.66401(11) 0.0388(5) Uani 1 1 d .
H6 H 0.6535 0.1898 0.6797 0.047 Uiso 1 1 calc R
C7 C 0.80656(10) 0.1272(2) 0.83042(10) 0.0303(4) Uani 1 1 d .
C8 C 0.87608(11) 0.0559(2) 0.85658(11) 0.0373(4) Uani 1 1 d .
H8 H 0.8765 -0.0379 0.8662 0.045 Uiso 1 1 calc R
C9 C 0.94426(12) 0.1237(3) 0.86828(13) 0.0480(6) Uani 1 1 d .
H9 H 0.9915 0.0755 0.8853 0.058 Uiso 1 1 calc R
C10 C 0.94465(14) 0.2593(3) 0.85561(15) 0.0536(7) Uani 1 1 d .
H10 H 0.9919 0.3042 0.8638 0.064 Uiso 1 1 calc R
C11 C 0.87659(14) 0.3305(3) 0.83096(14) 0.0521(6) Uani 1 1 d .
H11 H 0.8771 0.4248 0.8231 0.063 Uiso 1 1 calc R
C12 C 0.80719(13) 0.2646(2) 0.81760(13) 0.0413(5) Uani 1 1 d .
H12 H 0.7602 0.3136 0.7997 0.050 Uiso 1 1 calc R
C13 C 0.65586(10) 0.14779(18) 0.83877(9) 0.0258(3) Uani 1 1 d .
C14 C 0.57670(11) 0.1424(2) 0.79861(11) 0.0368(4) Uani 1 1 d .
H14 H 0.5557 0.0762 0.7607 0.044 Uiso 1 1 calc R
C15 C 0.52843(13) 0.2339(3) 0.81398(14) 0.0452(5) Uani 1 1 d .
H15 H 0.4744 0.2297 0.7869 0.054 Uiso 1 1 calc R
C16 C 0.55898(13) 0.3316(2) 0.86885(12) 0.0407(5) Uani 1 1 d .
H16 H 0.5259 0.3951 0.8786 0.049 Uiso 1 1 calc R
C17 C 0.63717(13) 0.3366(2) 0.90921(11) 0.0371(4) Uani 1 1 d .
H17 H 0.6579 0.4033 0.9469 0.045 Uiso 1 1 calc R
C18 C 0.68552(12) 0.24445(19) 0.89491(11) 0.0315(4) Uani 1 1 d .
H18 H 0.7393 0.2471 0.9235 0.038 Uiso 1 1 calc R
C19 C 0.81878(10) 0.12470(18) 1.07210(10) 0.0278(4) Uani 1 1 d .
C20 C 0.87210(11) 0.1278(2) 1.03682(11) 0.0337(4) Uani 1 1 d .
H20 H 0.8870 0.0469 1.0196 0.040 Uiso 1 1 calc R
C21 C 0.90310(14) 0.2498(2) 1.02714(13) 0.0449(5) Uani 1 1 d .
H21 H 0.9403 0.2522 1.0043 0.054 Uiso 1 1 calc R
C22 C 0.88010(15) 0.3681(2) 1.05064(13) 0.0502(6) Uani 1 1 d .
H22 H 0.9001 0.4517 1.0421 0.060 Uiso 1 1 calc R
C23 C 0.82832(14) 0.3653(2) 1.08637(13) 0.0469(6) Uani 1 1 d .
H23 H 0.8135 0.4468 1.1032 0.056 Uiso 1 1 calc R
C24 C 0.79773(13) 0.24429(19) 1.09789(12) 0.0363(4) Uani 1 1 d .
H24 H 0.7626 0.2425 1.1232 0.044 Uiso 1 1 calc R
C25 C 0.69726(10) 0.00323(17) 1.10947(10) 0.0265(3) Uani 1 1 d .
C26 C 0.62871(11) 0.0503(2) 1.05452(11) 0.0348(4) Uani 1 1 d .
H26 H 0.6248 0.0613 1.0039 0.042 Uiso 1 1 calc R
C27 C 0.56676(11) 0.0805(2) 1.07496(13) 0.0423(5) Uani 1 1 d .
H27 H 0.5205 0.1141 1.0382 0.051 Uiso 1 1 calc R
C28 C 0.57166(12) 0.0622(2) 1.14849(14) 0.0420(5) Uani 1 1 d .
H28 H 0.5287 0.0823 1.1617 0.050 Uiso 1 1 calc R
C29 C 0.63883(12) 0.0149(2) 1.20244(12) 0.0363(4) Uani 1 1 d .
H29 H 0.6420 0.0019 1.2527 0.044 Uiso 1 1 calc R
C30 C 0.70202(10) -0.01382(18) 1.18314(10) 0.0283(4) Uani 1 1 d .
H30 H 0.7485 -0.0452 1.2205 0.034 Uiso 1 1 calc R
C31 C 0.84726(10) -0.12428(18) 1.15579(9) 0.0248(3) Uani 1 1 d .
C32 C 0.90823(11) -0.0582(2) 1.21003(10) 0.0317(4) Uani 1 1 d .
H32 H 0.9152 0.0357 1.2058 0.038 Uiso 1 1 calc R
C33 C 0.95896(12) -0.1297(2) 1.27050(11) 0.0411(5) Uani 1 1 d .
H33 H 1.0006 -0.0847 1.3078 0.049 Uiso 1 1 calc R
C34 C 0.94904(14) -0.2656(2) 1.27649(12) 0.0433(5) Uani 1 1 d .
H34 H 0.9835 -0.3139 1.3183 0.052 Uiso 1 1 calc R
C35 C 0.88939(14) -0.3324(2) 1.22228(11) 0.0433(5) Uani 1 1 d .
H35 H 0.8835 -0.4266 1.2263 0.052 Uiso 1 1 calc R
C36 C 0.83794(13) -0.26180(19) 1.16164(11) 0.0350(4) Uani 1 1 d .
H36 H 0.7966 -0.3075 1.1244 0.042 Uiso 1 1 calc R
Cl1 Cl 0.60691(3) -0.23419(6) 0.88543(3) 0.04396(13) Uani 1 1 d .
Cl2 Cl 0.87970(3) -0.24300(6) 0.97561(3) 0.04385(13) Uani 1 1 d .
Mo1 Mo 0.742476(9) -0.270464(15) 0.927842(8) 0.02432(6) Uani 1 1 d .
O1 O 0.74078(10) -0.36850(16) 0.85534(8) 0.0464(4) Uani 1 1 d .
O2 O 0.74224(8) -0.38509(14) 0.99282(8) 0.0355(3) Uani 1 1 d .
O3 O 0.73975(8) -0.09271(14) 0.86107(7) 0.0331(3) Uani 1 1 d .
O4 O 0.74853(8) -0.10833(13) 1.00731(7) 0.0309(3) Uani 1 1 d .
P1 P 0.71947(3) 0.03487(5) 0.81639(2) 0.02423(10) Uani 1 1 d .
P2 P 0.77647(3) -0.03328(4) 1.08051(2) 0.02312(10) Uani 1 1 d .

loop_
_atom_site_aniso_label
_atom_site_aniso_U_11
_atom_site_aniso_U_22
_atom_site_aniso_U_33
_atom_site_aniso_U_23
_atom_site_aniso_U_13
_atom_site_aniso_U_12
C1 0.0258(8) 0.0282(8) 0.0224(8) 0.0014(6) 0.0111(6) 0.0007(7)
C2 0.0322(9) 0.0275(9) 0.0319(9) 0.0039(7) 0.0030(7) 0.0040(7)
C3 0.0410(11) 0.0288(10) 0.0368(10) -0.0057(8) 0.0039(8) 0.0044(8)
C4 0.0343(10) 0.0419(11) 0.0248(9) -0.0032(8) 0.0095(7) -0.0008(8)
C5 0.0662(15) 0.0344(11) 0.0239(9) 0.0060(8) 0.0126(9) -0.0034(10)
C6 0.0629(13) 0.0267(9) 0.0249(9) 0.0015(7) 0.0143(9) -0.0031(9)
C7 0.0265(8) 0.0404(10) 0.0234(8) 0.0040(7) 0.0085(7) -0.0038(8)
C8 0.0312(10) 0.0477(12) 0.0330(10) -0.0008(9) 0.0120(8) 0.0012(9)
C9 0.0260(10) 0.0748(17) 0.0429(12) 0.0023(11) 0.0127(9) 0.0007(10)
C10 0.0352(12) 0.0787(19) 0.0455(13) 0.0096(12) 0.0133(10) -0.0187(12)
C11 0.0436(12) 0.0572(15) 0.0497(13) 0.0189(11) 0.0107(10) -0.0166(11)
C12 0.0335(10) 0.0464(12) 0.0390(11) 0.0152(9) 0.0077(9) -0.0047(9)
C13 0.0276(8) 0.0294(9) 0.0216(8) 0.0011(6) 0.0104(7) -0.0012(7)
C14 0.0287(9) 0.0475(12) 0.0344(10) -0.0141(9) 0.0118(8) -0.0064(8)
C15 0.0272(10) 0.0616(15) 0.0453(12) -0.0129(10) 0.0119(9) 0.0005(9)
C16 0.0407(11) 0.0428(12) 0.0427(11) -0.0048(9) 0.0204(9) 0.0054(9)
C17 0.0454(11) 0.0327(10) 0.0321(10) -0.0059(8) 0.0129(8) -0.0009(9)
C18 0.0306(9) 0.0332(10) 0.0253(9) -0.0013(7) 0.0041(7) -0.0016(7)
C19 0.0289(8) 0.0222(8) 0.0241(8) 0.0019(6) 0.0004(7) -0.0004(7)
C20 0.0312(9) 0.0351(10) 0.0284(9) 0.0050(7) 0.0037(7) -0.0012(8)
C21 0.0404(12) 0.0511(13) 0.0338(11) 0.0099(9) 0.0027(9) -0.0140(10)
C22 0.0565(14) 0.0348(11) 0.0377(11) 0.0105(9) -0.0075(10) -0.0180(10)
C23 0.0560(14) 0.0240(10) 0.0407(11) 0.0002(8) -0.0051(10) -0.0020(9)
C24 0.0387(11) 0.0256(9) 0.0348(10) -0.0013(7) 0.0021(8) 0.0022(8)
C25 0.0242(8) 0.0218(8) 0.0297(8) -0.0036(6) 0.0053(7) 0.0008(6)
C26 0.0301(9) 0.0320(10) 0.0327(9) -0.0023(8) 0.0005(8) 0.0029(8)
C27 0.0247(9) 0.0373(11) 0.0522(12) -0.0061(9) -0.0004(8) 0.0059(8)
C28 0.0297(10) 0.0386(11) 0.0573(13) -0.0090(10) 0.0157(9) 0.0012(8)
C29 0.0353(10) 0.0345(10) 0.0409(11) -0.0057(8) 0.0162(9) -0.0001(8)
C30 0.0262(8) 0.0251(8) 0.0304(9) -0.0026(7) 0.0067(7) 0.0006(7)
C31 0.0256(8) 0.0269(8) 0.0200(7) 0.0010(6) 0.0063(6) 0.0063(7)
C32 0.0285(9) 0.0326(10) 0.0299(9) 0.0002(7) 0.0062(7) 0.0024(7)
C33 0.0316(10) 0.0505(13) 0.0297(10) -0.0013(9) -0.0019(8) 0.0066(9)
C34 0.0477(13) 0.0471(13) 0.0262(10) 0.0051(8) 0.0034(9) 0.0211(10)
C35 0.0614(14) 0.0300(10) 0.0304(10) 0.0047(8) 0.0078(9) 0.0135(10)
C36 0.0436(11) 0.0273(9) 0.0259(9) 0.0003(7) 0.0033(8) 0.0039(8)
Cl1 0.0259(2) 0.0494(3) 0.0473(3) 0.0079(2) 0.0028(2) -0.0011(2)
Cl2 0.0269(2) 0.0484(3) 0.0508(3) 0.0099(2) 0.0081(2) 0.0074(2)
Mo1 0.02778(9) 0.02096(9) 0.02034(8) 0.00035(5) 0.00442(6) 0.00179(5)
O1 0.0630(10) 0.0392(8) 0.0329(7) -0.0094(6) 0.0131(7) 0.0060(7)
O2 0.0413(8) 0.0273(7) 0.0310(7) 0.0057(5) 0.0054(6) -0.0009(6)
O3 0.0350(7) 0.0345(7) 0.0281(6) 0.0097(5) 0.0099(5) 0.0030(6)
O4 0.0384(7) 0.0264(6) 0.0220(6) -0.0028(5) 0.0044(5) 0.0028(5)
P1 0.0246(2) 0.0272(2) 0.0205(2) 0.00389(16) 0.00798(17) 0.00074(16)
P2 0.0254(2) 0.0198(2) 0.0200(2) -0.00045(15) 0.00359(16) 0.00217(16)

loop_
_atom_type_symbol
_atom_type_description
_atom_type_scat_dispersion_real
_atom_type_scat_dispersion_imag
_atom_type_scat_source
C C 0.0033 0.0016 'International Tables Vol C Tables 4.2.6.8 and 6.1.1.4'
H H 0.0000 0.0000 'International Tables Vol C Tables 4.2.6.8 and 6.1.1.4'
O O 0.0106 0.0060 'International Tables Vol C Tables 4.2.6.8 and 6.1.1.4'
P P 0.1023 0.0942 'International Tables Vol C Tables 4.2.6.8 and 6.1.1.4'
Cl Cl 0.1484 0.1585 'International Tables Vol C Tables 4.2.6.8 and 6.1.1.4'
Mo Mo -1.6832 0.6857 'International Tables Vol C Tables 4.2.6.8 and 6.1.1.4'

loop_
_geom_angle_atom_site_label_1
_geom_angle_atom_site_label_2
_geom_angle_atom_site_label_3
_geom_angle
C2 C1 C6 119.32(17)
C2 C1 P1 119.65(14)
C6 C1 P1 121.03(14)
C1 C2 C3 119.99(18)
C1 C2 H2 120.0
C3 C2 H2 120.0
C4 C3 C2 120.42(19)
C4 C3 H3 119.8
C2 C3 H3 119.8
C3 C4 C5 119.95(18)
C3 C4 H4 120.0
C5 C4 H4 120.0
C4 C5 C6 120.03(19)
C4 C5 H5 120.0
C6 C5 H5 120.0
C5 C6 C1 120.27(19)
C5 C6 H6 119.9
C1 C6 H6 119.9
C12 C7 C8 119.58(19)
C12 C7 P1 122.80(16)
C8 C7 P1 117.61(16)
C9 C8 C7 119.2(2)
C9 C8 H8 120.4
C7 C8 H8 120.4
C10 C9 C8 121.0(2)
C10 C9 H9 119.5
C8 C9 H9 119.5
C9 C10 C11 120.1(2)
C9 C10 H10 120.0
C11 C10 H10 120.0
C10 C11 C12 120.1(2)
C10 C11 H11 119.9
C12 C11 H11 119.9
C7 C12 C11 120.0(2)
C7 C12 H12 120.0
C11 C12 H12 120.0
C14 C13 C18 119.25(18)
C14 C13 P1 120.44(14)
C18 C13 P1 120.28(14)
C15 C14 C13 120.02(19)
C15 C14 H14 120.0
C13 C14 H14 120.0
C16 C15 C14 120.1(2)
C16 C15 H15 120.0
C14 C15 H15 120.0
C17 C16 C15 120.2(2)
C17 C16 H16 119.9
C15 C16 H16 119.9
C16 C17 C18 120.06(19)
C16 C17 H17 120.0
C18 C17 H17 120.0
C17 C18 C13 120.41(18)
C17 C18 H18 119.8
C13 C18 H18 119.8
C20 C19 C24 119.77(18)
C20 C19 P2 118.73(14)
C24 C19 P2 121.47(16)
C21 C20 C19 119.5(2)
C21 C20 H20 120.2
C19 C20 H20 120.2
C22 C21 C20 120.3(2)
C22 C21 H21 119.8
C20 C21 H21 119.8
C23 C22 C21 120.3(2)
C23 C22 H22 119.9
C21 C22 H22 119.9
C22 C23 C24 120.3(2)
C22 C23 H23 119.8
C24 C23 H23 119.8
C23 C24 C19 119.7(2)
C23 C24 H24 120.1
C19 C24 H24 120.1
C30 C25 C26 119.80(17)
C30 C25 P2 122.48(14)
C26 C25 P2 117.71(15)
C27 C26 C25 119.27(19)
C27 C26 H26 120.4
C25 C26 H26 120.4
C28 C27 C26 120.65(19)
C28 C27 H27 119.7
C26 C27 H27 119.7
C29 C28 C27 120.1(2)
C29 C28 H28 119.9
C27 C28 H28 119.9
C28 C29 C30 120.0(2)
C28 C29 H29 120.0
C30 C29 H29 120.0
C25 C30 C29 120.18(17)
C25 C30 H30 119.9
C29 C30 H30 119.9
C36 C31 C32 119.93(17)
C36 C31 P2 118.91(14)
C32 C31 P2 121.06(14)
C33 C32 C31 119.78(19)
C33 C32 H32 120.1
C31 C32 H32 120.1
C34 C33 C32 120.1(2)
C34 C33 H33 120.0
C32 C33 H33 120.0
C33 C34 C35 120.50(19)
C33 C34 H34 119.8
C35 C34 H34 119.8
C34 C35 C36 120.0(2)
C34 C35 H35 120.0
C36 C35 H35 120.0
C31 C36 C35 119.71(19)
C31 C36 H36 120.1
C35 C36 H36 120.1
O1 Mo1 O2 102.13(8)
O1 Mo1 O3 89.91(7)
O2 Mo1 O3 167.85(6)
O1 Mo1 O4 167.73(7)
O2 Mo1 O4 90.02(6)
O3 Mo1 O4 77.99(5)
O1 Mo1 Cl1 96.60(6)
O2 Mo1 Cl1 93.40(5)
O3 Mo1 Cl1 83.51(4)
O4 Mo1 Cl1 84.21(4)
O1 Mo1 Cl2 94.00(6)
O2 Mo1 Cl2 95.26(5)
O3 Mo1 Cl2 85.37(4)
O4 Mo1 Cl2 83.09(4)
Cl1 Mo1 Cl2 164.61(2)
P1 O3 Mo1 166.26(9)
P2 O4 Mo1 157.69(8)
O3 P1 C13 116.30(8)
O3 P1 C7 108.88(9)
C13 P1 C7 106.72(9)
O3 P1 C1 109.91(8)
C13 P1 C1 106.44(8)
C7 P1 C1 108.30(8)
O4 P2 C19 111.43(8)
O4 P2 C31 113.25(8)
C19 P2 C31 107.13(8)
O4 P2 C25 110.25(8)
C19 P2 C25 106.97(9)
C31 P2 C25 107.53(8)

loop_
_geom_bond_atom_site_label_1
_geom_bond_atom_site_label_2
_geom_bond_distance
C1 C2 1.383(3)
C1 C6 1.391(3)
C1 P1 1.8048(17)
C2 C3 1.391(3)
C2 H2 0.9500
C3 C4 1.376(3)
C3 H3 0.9500
C4 C5 1.377(3)
C4 H4 0.9500
C5 C6 1.389(3)
C5 H5 0.9500
C6 H6 0.9500
C7 C12 1.389(3)
C7 C8 1.401(3)
C7 P1 1.8014(19)
C8 C9 1.386(3)
C8 H8 0.9500
C9 C10 1.371(4)
C9 H9 0.9500
C10 C11 1.378(4)
C10 H10 0.9500
C11 C12 1.391(3)
C11 H11 0.9500
C12 H12 0.9500
C13 C14 1.393(3)
C13 C18 1.393(3)
C13 P1 1.7997(18)
C14 C15 1.388(3)
C14 H14 0.9500
C15 C16 1.387(3)
C15 H15 0.9500
C16 C17 1.378(3)
C16 H16 0.9500
C17 C18 1.384(3)
C17 H17 0.9500
C18 H18 0.9500
C19 C20 1.396(3)
C19 C24 1.399(3)
C19 P2 1.7933(18)
C20 C21 1.387(3)
C20 H20 0.9500
C21 C22 1.384(4)
C21 H21 0.9500
C22 C23 1.377(4)
C22 H22 0.9500
C23 C24 1.385(3)
C23 H23 0.9500
C24 H24 0.9500
C25 C30 1.388(3)
C25 C26 1.402(2)
C25 P2 1.8007(18)
C26 C27 1.386(3)
C26 H26 0.9500
C27 C28 1.386(3)
C27 H27 0.9500
C28 C29 1.379(3)
C28 H28 0.9500
C29 C30 1.392(3)
C29 H29 0.9500
C30 H30 0.9500
C31 C36 1.389(3)
C31 C32 1.389(3)
C31 P2 1.7969(17)
C32 C33 1.389(3)
C32 H32 0.9500
C33 C34 1.375(3)
C33 H33 0.9500
C34 C35 1.379(3)
C34 H34 0.9500
C35 C36 1.391(3)
C35 H35 0.9500
C36 H36 0.9500
Cl1 Mo1 2.3857(6)
Cl2 Mo1 2.3994(6)
Mo1 O1 1.6852(15)
Mo1 O2 1.6873(14)
Mo1 O3 2.1700(13)
Mo1 O4 2.1894(13)
O3 P1 1.4977(14)
O4 P2 1.4984(13)
